data_2206456
loop_
_publ_author_name
'Liliana Dobrza\'nska'

_publ_section_title
;<i>cis</i>-(Carbonato-\k^2^<i>O</i>,<i>O</i>')(<i>rac</i>-5,5,7,12,12,14-hexamethyl-1,4,8,11-tetraazacyclotetradecane-\k^4^<i>N</i>)chromium(III)
 bromide monohydrate
;
_journal_coeditor_code HK6026
_journal_issue 8
_journal_name_full 'Acta Crystallographica Section E'
_journal_page_first m1625
_journal_page_last m1627
_journal_paper_doi 10.1107/S1600536805023172
_journal_volume 61
_journal_year 2005
_chemical_formula_iupac '[Cr (C O3) (C16 H36 N4)] Br, H2 O'
_chemical_formula_moiety 'C17 H36 Cr N4 O3 +, Br -. H2 O'
_chemical_formula_sum 'C17 H38 Br Cr N4 O4'
_chemical_formula_weight 494.42
_chemical_name_systematic
'cis-(Carbonato-\k^2^O,O')(rac-5,5,7,12,12,14-hexamethyl-1,4,8,11-tetraazacyclotetradecane-\k^4^N)chromium(III) bromide monohydrate'
_space_group_IT_number 2
_symmetry_cell_setting triclinic
_symmetry_space_group_name_Hall '-P 1'
_symmetry_space_group_name_H-M 'P -1'
_atom_sites_solution_hydrogens geom
_atom_sites_solution_primary direct
_atom_sites_solution_secondary difmap
_audit_creation_method SHELXL-97
_cell_angle_alpha 109.334(4)
_cell_angle_beta 90.305(5)
_cell_angle_gamma 111.828(4)
_cell_formula_units_Z 2
_cell_length_a 8.633(2)
_cell_length_b 10.924(3)
_cell_length_c 13.296(4)
_cell_measurement_reflns_used 2358
_cell_measurement_temperature 100(2)
_cell_measurement_theta_max 24.372
_cell_measurement_theta_min 2.152
_cell_volume 1086.5(5)
_computing_cell_refinement 'SAINT (Bruker, 2002)'
_computing_data_collection 'SMART (Bruker, 2001)'
_computing_data_reduction SAINT
_computing_molecular_graphics
;
X-SEED (Atwood & Barbour, 2003; Barbour, 2001)
;
_computing_publication_material
;
X-SEED
;
_computing_structure_refinement 'SHELXL97 (Sheldrick, 1997)'
_computing_structure_solution 'SHELXS97 (Sheldrick, 1997)'
_diffrn_ambient_temperature 100(2)
_diffrn_measured_fraction_theta_full 0.992
_diffrn_measured_fraction_theta_max 0.927
_diffrn_measurement_device_type 'Bruker APEX CCD area-detector'
_diffrn_measurement_method \w
_diffrn_radiation_monochromator graphite
_diffrn_radiation_source 'fine-focus sealed tube'
_diffrn_radiation_type MoK\a
_diffrn_radiation_wavelength 0.71073
_diffrn_reflns_av_R_equivalents 0.0474
_diffrn_reflns_av_sigmaI/netI 0.0694
_diffrn_reflns_limit_h_max 11
_diffrn_reflns_limit_h_min -11
_diffrn_reflns_limit_k_max 14
_diffrn_reflns_limit_k_min -14
_diffrn_reflns_limit_l_max 17
_diffrn_reflns_limit_l_min -17
_diffrn_reflns_number 12482
_diffrn_reflns_theta_full 26.50
_diffrn_reflns_theta_max 28.27
_diffrn_reflns_theta_min 1.64
_diffrn_standards_number 0
_exptl_absorpt_coefficient_mu 2.394
_exptl_absorpt_correction_T_max 0.6953
_exptl_absorpt_correction_T_min 0.5940
_exptl_absorpt_correction_type multi-scan
_exptl_absorpt_process_details '(SADABS; Sheldrick, 1997)'
_exptl_crystal_colour violet
_exptl_crystal_density_diffrn 1.511
_exptl_crystal_density_method 'not measured'
_exptl_crystal_description prism
_exptl_crystal_F_000 518
_exptl_crystal_size_max 0.31
_exptl_crystal_size_mid 0.18
_exptl_crystal_size_min 0.15
_refine_diff_density_max 2.256
_refine_diff_density_min -0.596
_refine_ls_extinction_method none
_refine_ls_goodness_of_fit_ref 1.019
_refine_ls_hydrogen_treatment mixed
_refine_ls_matrix_type full
_refine_ls_number_parameters 252
_refine_ls_number_reflns 4995
_refine_ls_number_restraints 3
_refine_ls_restrained_S_all 1.019
_refine_ls_R_factor_all 0.0719
_refine_ls_R_factor_gt 0.0502
_refine_ls_shift/su_max 0.001
_refine_ls_shift/su_mean 0.000
_refine_ls_structure_factor_coef Fsqd
_refine_ls_weighting_details 'calc w = 1/[\s^2^(Fo^2^)+(0.0584P)^2^] where P = (Fo^2^+2Fc^2^)/3'
_refine_ls_weighting_scheme calc
_refine_ls_wR_factor_gt 0.1080
_refine_ls_wR_factor_ref 0.1174
_reflns_number_gt 3792
_reflns_number_total 4995
_reflns_threshold_expression I>2\s(I)
_cod_data_source_file hk6026.cif
_cod_data_source_block I
_cod_database_code 2206456
_cod_database_fobs_code 2206456

loop_
_symmetry_equiv_pos_as_xyz
'x, y, z'
'-x, -y, -z'

loop_
_atom_site_label
_atom_site_fract_x
_atom_site_fract_y
_atom_site_fract_z
_atom_site_U_iso_or_equiv
_atom_site_adp_type
_atom_site_calc_flag
_atom_site_refinement_flags
_atom_site_occupancy
_atom_site_type_symbol
Br1 0.70364(5) 0.28182(4) 0.43268(3) 0.02149(13) Uani d . 1 Br
Cr1 0.24831(6) 0.51841(6) 0.17639(4) 0.00890(14) Uani d . 1 Cr
O1 0.3043(3) 0.4147(2) 0.04113(18) 0.0121(5) Uani d . 1 O
O2 0.2189(3) 0.5843(2) 0.05982(18) 0.0118(5) Uani d . 1 O
O3 0.2770(3) 0.4756(3) -0.10281(18) 0.0160(5) Uani d . 1 O
O4 0.8722(4) 0.6243(3) 0.5356(2) 0.0256(6) Uani d D 1 O
N1 0.2721(3) 0.3905(3) 0.2582(2) 0.0122(6) Uani d . 1 N
N4 0.5068(3) 0.6389(3) 0.2318(2) 0.0119(6) Uani d . 1 N
N8 0.2009(3) 0.6703(3) 0.3018(2) 0.0109(6) Uani d . 1 N
N11 -0.0157(3) 0.4028(3) 0.1509(2) 0.0103(6) Uani d . 1 N
C2 0.4583(4) 0.4328(4) 0.2802(3) 0.0140(7) Uani d . 1 C
C3 0.5452(4) 0.5909(4) 0.3180(3) 0.0135(7) Uani d . 1 C
C5 0.5810(4) 0.7975(4) 0.2619(3) 0.0135(7) Uani d . 1 C
C6 0.4843(4) 0.8644(4) 0.3422(3) 0.0134(7) Uani d . 1 C
C7 0.2965(4) 0.8198(4) 0.3088(3) 0.0118(7) Uani d . 1 C
C9 0.0159(4) 0.6281(4) 0.2851(3) 0.0141(7) Uani d . 1 C
C10 -0.0709(4) 0.4703(4) 0.2533(3) 0.0127(7) Uani d . 1 C
C12 -0.0909(4) 0.2426(4) 0.1119(3) 0.0129(7) Uani d . 1 C
C13 -0.0101(4) 0.1927(4) 0.1850(3) 0.0147(7) Uani d . 1 C
C14 0.1810(4) 0.2352(4) 0.1978(3) 0.0135(7) Uani d . 1 C
C15 0.7667(4) 0.8616(4) 0.3121(3) 0.0176(8) Uani d . 1 C
C16 0.5746(5) 0.8283(4) 0.1579(3) 0.0175(8) Uani d . 1 C
C17 0.2346(4) 0.9224(4) 0.3902(3) 0.0154(8) Uani d . 1 C
C18 -0.2816(4) 0.1876(4) 0.1131(3) 0.0177(8) Uani d . 1 C
C19 -0.0609(5) 0.1862(4) -0.0048(3) 0.0166(8) Uani d . 1 C
C20 0.2250(5) 0.1489(4) 0.2557(3) 0.0195(8) Uani d . 1 C
C21 0.2690(4) 0.4912(4) -0.0070(3) 0.0126(7) Uani d . 1 C
H1 0.2318 0.4140 0.3235 0.015 Uiso calc R 1 H
H2A 0.4994 0.3895 0.2138 0.017 Uiso calc R 1 H
H2B 0.4841 0.3990 0.3362 0.017 Uiso calc R 1 H
H3A 0.5052 0.6344 0.3848 0.016 Uiso calc R 1 H
H3B 0.6686 0.6202 0.3338 0.016 Uiso calc R 1 H
H4 0.5613 0.6054 0.1756 0.014 Uiso calc R 1 H
H6A 0.4974 0.8447 0.4086 0.016 Uiso calc R 1 H
H6B 0.5396 0.9681 0.3614 0.016 Uiso calc R 1 H
H7 0.2797 0.8252 0.2362 0.014 Uiso calc R 1 H
H8 0.2302 0.6633 0.3664 0.013 Uiso calc R 1 H
H9A -0.0203 0.6754 0.3524 0.017 Uiso calc R 1 H
H9B -0.0154 0.6575 0.2278 0.017 Uiso calc R 1 H
H10A -0.1948 0.4410 0.2428 0.015 Uiso calc R 1 H
H10B -0.0407 0.4407 0.3107 0.015 Uiso calc R 1 H
H11 -0.0588 0.4259 0.0988 0.012 Uiso calc R 1 H
H13A -0.0404 0.2269 0.2578 0.018 Uiso calc R 1 H
H13B -0.0639 0.0882 0.1580 0.018 Uiso calc R 1 H
H14 0.2157 0.2117 0.1246 0.016 Uiso calc R 1 H
H15A 0.7754 0.8421 0.3782 0.026 Uiso calc R 1 H
H15B 0.8306 0.8198 0.2609 0.026 Uiso calc R 1 H
H15C 0.8129 0.9640 0.3292 0.026 Uiso calc R 1 H
H16A 0.6375 0.7836 0.1080 0.026 Uiso calc R 1 H
H16B 0.6253 0.9306 0.1747 0.026 Uiso calc R 1 H
H16C 0.4570 0.7903 0.1245 0.026 Uiso calc R 1 H
H17A 0.2978 1.0185 0.3916 0.023 Uiso calc R 1 H
H17B 0.1142 0.8949 0.3687 0.023 Uiso calc R 1 H
H17C 0.2525 0.9194 0.4620 0.023 Uiso calc R 1 H
H18A -0.3042 0.2239 0.1869 0.027 Uiso calc R 1 H
H18B -0.3333 0.2197 0.0666 0.027 Uiso calc R 1 H
H18C -0.3293 0.0841 0.0865 0.027 Uiso calc R 1 H
H19A -0.1134 0.2201 -0.0494 0.025 Uiso calc R 1 H
H19B -0.1107 0.0827 -0.0321 0.025 Uiso calc R 1 H
H19C 0.0606 0.2197 -0.0077 0.025 Uiso calc R 1 H
H20A 0.1886 0.1688 0.3269 0.029 Uiso calc R 1 H
H20B 0.1673 0.0480 0.2131 0.029 Uiso calc R 1 H
H20C 0.3472 0.1750 0.2639 0.029 Uiso calc R 1 H
H22 0.829(6) 0.520(2) 0.501(5) 0.10(2) Uiso d D 1 H
H23 0.992(2) 0.662(4) 0.553(4) 0.058(17) Uiso d D 1 H

loop_
_atom_site_aniso_label
_atom_site_aniso_U_11
_atom_site_aniso_U_22
_atom_site_aniso_U_33
_atom_site_aniso_U_12
_atom_site_aniso_U_13
_atom_site_aniso_U_23
Br1 0.0215(2) 0.0253(2) 0.0176(2) 0.00562(17) 0.00318(15) 0.01172(17)
Cr1 0.0091(3) 0.0095(3) 0.0086(3) 0.0039(2) 0.0024(2) 0.0036(2)
O1 0.0142(13) 0.0151(13) 0.0103(12) 0.0089(10) 0.0045(10) 0.0049(10)
O2 0.0120(12) 0.0145(13) 0.0113(12) 0.0070(10) 0.0027(9) 0.0055(10)
O3 0.0178(13) 0.0219(14) 0.0092(12) 0.0092(11) 0.0024(10) 0.0053(11)
O4 0.0249(16) 0.0289(18) 0.0212(15) 0.0114(13) 0.0057(12) 0.0060(13)
N1 0.0100(15) 0.0149(16) 0.0127(15) 0.0055(12) 0.0024(11) 0.0058(12)
N4 0.0107(15) 0.0127(15) 0.0130(14) 0.0048(12) 0.0045(11) 0.0051(12)
N8 0.0101(14) 0.0139(15) 0.0104(14) 0.0053(12) 0.0019(11) 0.0060(12)
N11 0.0101(14) 0.0101(15) 0.0101(14) 0.0032(12) 0.0013(11) 0.0040(12)
C2 0.0097(17) 0.0191(19) 0.0140(17) 0.0065(15) 0.0010(13) 0.0062(15)
C3 0.0106(17) 0.0183(19) 0.0144(18) 0.0082(15) 0.0031(14) 0.0061(15)
C5 0.0116(17) 0.0128(18) 0.0156(18) 0.0036(14) 0.0032(14) 0.0060(15)
C6 0.0140(18) 0.0095(18) 0.0155(18) 0.0050(14) 0.0021(14) 0.0027(14)
C7 0.0115(17) 0.0096(17) 0.0140(17) 0.0031(14) 0.0026(14) 0.0051(14)
C9 0.0115(17) 0.0170(19) 0.0125(17) 0.0062(15) 0.0020(13) 0.0032(15)
C10 0.0122(17) 0.0148(19) 0.0101(17) 0.0049(15) 0.0031(13) 0.0035(14)
C12 0.0137(18) 0.0097(18) 0.0126(17) 0.0014(14) 0.0003(14) 0.0043(14)
C13 0.0161(19) 0.0125(19) 0.0163(18) 0.0054(15) 0.0029(14) 0.0063(15)
C14 0.0136(18) 0.0119(18) 0.0158(18) 0.0049(15) 0.0055(14) 0.0059(15)
C15 0.0124(18) 0.015(2) 0.0209(19) 0.0043(15) 0.0017(15) 0.0031(16)
C16 0.0178(19) 0.018(2) 0.0189(19) 0.0056(16) 0.0072(15) 0.0102(16)
C17 0.0102(17) 0.0139(19) 0.0205(19) 0.0061(15) 0.0002(14) 0.0026(15)
C18 0.0105(18) 0.021(2) 0.023(2) 0.0046(15) 0.0025(15) 0.0105(17)
C19 0.021(2) 0.0124(19) 0.0125(18) 0.0051(16) 0.0022(15) 0.0020(15)
C20 0.024(2) 0.016(2) 0.022(2) 0.0099(17) 0.0024(16) 0.0082(16)
C21 0.0066(16) 0.0131(18) 0.0139(18) 0.0006(14) 0.0012(13) 0.0035(14)

loop_
_atom_type_symbol
_atom_type_description
_atom_type_scat_dispersion_real
_atom_type_scat_dispersion_imag
_atom_type_scat_source
C C 0.0033 0.0016 'International Tables Vol C Tables 4.2.6.8 and 6.1.1.4'
H H 0.0000 0.0000 'International Tables Vol C Tables 4.2.6.8 and 6.1.1.4'
N N 0.0061 0.0033 'International Tables Vol C Tables 4.2.6.8 and 6.1.1.4'
Cr Cr 0.3209 0.6236 'International Tables Vol C Tables 4.2.6.8 and 6.1.1.4'
Br Br -0.2901 2.4595 'International Tables Vol C Tables 4.2.6.8 and 6.1.1.4'
O O 0.0106 0.0060 'International Tables Vol C Tables 4.2.6.8 and 6.1.1.4'

loop_
_geom_angle_atom_site_label_1
_geom_angle_atom_site_label_2
_geom_angle_atom_site_label_3
_geom_angle
_geom_angle_publ_flag
O1 Cr1 O2 67.59(10) y
O1 Cr1 N8 164.48(10) ?
O2 Cr1 N8 97.91(10) ?
O1 Cr1 N1 95.06(11) y
O2 Cr1 N1 161.49(11) ?
N8 Cr1 N1 99.92(11) y
O1 Cr1 N4 89.37(11) ?
O2 Cr1 N4 99.97(10) y
N8 Cr1 N4 87.74(11) y
N1 Cr1 N4 85.68(11) ?
O1 Cr1 N11 99.68(10) y
O2 Cr1 N11 88.64(10) ?
N8 Cr1 N11 84.96(11) ?
N1 Cr1 N11 88.03(11) y
N4 Cr1 N11 169.41(11) ?
C21 O1 Cr1 90.80(19) ?
C9 N8 C7 112.3(3) ?
C9 N8 Cr1 105.4(2) ?
C7 N8 Cr1 114.6(2) ?
C9 N8 H8 108.1 ?
C7 N8 H8 108.1 ?
Cr1 N8 H8 108.1 ?
H22 O4 H23 109(3) ?
C2 N1 C14 112.0(3) ?
C2 N1 Cr1 104.1(2) ?
C14 N1 Cr1 114.5(2) ?
C2 N1 H1 108.7 ?
C14 N1 H1 108.7 ?
Cr1 N1 H1 108.7 ?
C21 O2 Cr1 90.33(19) ?
C10 N11 C12 113.5(3) ?
C10 N11 Cr1 104.00(19) ?
C12 N11 Cr1 121.1(2) ?
C10 N11 H11 105.7 ?
C12 N11 H11 105.7 ?
Cr1 N11 H11 105.7 ?
C3 N4 C5 114.1(3) ?
C3 N4 Cr1 104.4(2) ?
C5 N4 Cr1 121.3(2) ?
C3 N4 H4 105.2 ?
C5 N4 H4 105.2 ?
Cr1 N4 H4 105.2 ?
O3 C21 O1 124.7(3) ?
O3 C21 O2 124.0(3) ?
O1 C21 O2 111.3(3) ?
C7 C17 H17B 109.5 ?
C7 C17 H17A 109.5 ?
H17B C17 H17A 109.5 ?
C7 C17 H17C 109.5 ?
H17B C17 H17C 109.5 ?
H17A C17 H17C 109.5 ?
N1 C2 C3 109.3(3) ?
N1 C2 H2A 109.8 ?
C3 C2 H2A 109.8 ?
N1 C2 H2B 109.8 ?
C3 C2 H2B 109.8 ?
H2A C2 H2B 108.3 ?
N11 C12 C18 110.1(3) ?
N11 C12 C19 108.2(3) ?
C18 C12 C19 107.9(3) ?
N11 C12 C13 109.9(3) ?
C18 C12 C13 109.4(3) ?
C19 C12 C13 111.4(3) ?
N1 C14 C13 111.0(3) ?
N1 C14 C20 111.2(3) ?
C13 C14 C20 108.8(3) ?
N1 C14 H14 108.6 ?
C13 C14 H14 108.6 ?
C20 C14 H14 108.6 ?
N4 C3 C2 108.8(3) ?
N4 C3 H3A 109.9 ?
C2 C3 H3A 109.9 ?
N4 C3 H3B 109.9 ?
C2 C3 H3B 109.9 ?
H3A C3 H3B 108.3 ?
N8 C9 C10 109.3(3) ?
N8 C9 H9B 109.8 ?
C10 C9 H9B 109.8 ?
N8 C9 H9A 109.8 ?
C10 C9 H9A 109.8 ?
H9B C9 H9A 108.3 ?
C12 C19 H19A 109.5 ?
C12 C19 H19B 109.5 ?
H19A C19 H19B 109.5 ?
C12 C19 H19C 109.5 ?
H19A C19 H19C 109.5 ?
H19B C19 H19C 109.5 ?
N11 C10 C9 108.3(3) ?
N11 C10 H10B 110.0 ?
C9 C10 H10B 110.0 ?
N11 C10 H10A 110.0 ?
C9 C10 H10A 110.0 ?
H10B C10 H10A 108.4 ?
C12 C18 H18B 109.5 ?
C12 C18 H18A 109.5 ?
H18B C18 H18A 109.5 ?
C12 C18 H18C 109.5 ?
H18B C18 H18C 109.5 ?
H18A C18 H18C 109.5 ?
C14 C20 H20C 109.5 ?
C14 C20 H20B 109.5 ?
H20C C20 H20B 109.5 ?
C14 C20 H20A 109.5 ?
H20C C20 H20A 109.5 ?
H20B C20 H20A 109.5 ?
C14 C13 C12 119.3(3) ?
C14 C13 H13A 107.5 ?
C12 C13 H13A 107.5 ?
C14 C13 H13B 107.5 ?
C12 C13 H13B 107.5 ?
H13A C13 H13B 107.0 ?
N8 C7 C6 110.1(3) ?
N8 C7 C17 111.6(3) ?
C6 C7 C17 109.1(3) ?
N8 C7 H7 108.7 ?
C6 C7 H7 108.7 ?
C17 C7 H7 108.7 ?
N4 C5 C6 110.6(3) ?
N4 C5 C16 107.7(3) ?
C6 C5 C16 111.5(3) ?
N4 C5 C15 110.9(3) ?
C6 C5 C15 108.6(3) ?
C16 C5 C15 107.4(3) ?
C5 C6 C7 118.2(3) ?
C5 C6 H6B 107.7 ?
C7 C6 H6B 107.7 ?
C5 C6 H6A 107.7 ?
C7 C6 H6A 107.7 ?
H6B C6 H6A 107.1 ?
C5 C15 H15B 109.5 ?
C5 C15 H15A 109.5 ?
H15B C15 H15A 109.5 ?
C5 C15 H15C 109.5 ?
H15B C15 H15C 109.5 ?
H15A C15 H15C 109.5 ?
C5 C16 H16A 109.5 ?
C5 C16 H16B 109.5 ?
H16A C16 H16B 109.5 ?
C5 C16 H16C 109.5 ?
H16A C16 H16C 109.5 ?
H16B C16 H16C 109.5 ?

loop_
_geom_bond_atom_site_label_1
_geom_bond_atom_site_label_2
_geom_bond_distance
_geom_bond_publ_flag
Cr1 O1 1.954(2) y
Cr1 O2 1.964(2) y
Cr1 N8 2.093(3) y
Cr1 N1 2.096(3) y
Cr1 N4 2.100(3) y
Cr1 N11 2.115(3) y
O1 C21 1.319(4) ?
O3 C21 1.234(4) ?
N8 C9 1.481(4) ?
N8 C7 1.500(4) ?
N8 H8 0.9300 ?
O4 H22 0.995(19) ?
O4 H23 0.953(19) ?
N1 C2 1.495(4) ?
N1 C14 1.496(4) ?
N1 H1 0.9300 ?
O2 C21 1.321(4) ?
N11 C10 1.492(4) ?
N11 C12 1.518(4) ?
N11 H11 0.9300 ?
N4 C3 1.491(4) ?
N4 C5 1.511(4) ?
N4 H4 0.9300 ?
C17 C7 1.537(5) ?
C17 H17B 0.9800 ?
C17 H17A 0.9800 ?
C17 H17C 0.9800 ?
C2 C3 1.502(5) ?
C2 H2A 0.9900 ?
C2 H2B 0.9900 ?
C12 C18 1.530(5) ?
C12 C19 1.531(5) ?
C12 C13 1.536(5) ?
C14 C13 1.530(5) ?
C14 C20 1.539(5) ?
C14 H14 1.0000 ?
C3 H3A 0.9900 ?
C3 H3B 0.9900 ?
C9 C10 1.505(5) ?
C9 H9B 0.9900 ?
C9 H9A 0.9900 ?
C19 H19A 0.9800 ?
C19 H19B 0.9800 ?
C19 H19C 0.9800 ?
C10 H10B 0.9900 ?
C10 H10A 0.9900 ?
C18 H18B 0.9800 ?
C18 H18A 0.9800 ?
C18 H18C 0.9800 ?
C20 H20C 0.9800 ?
C20 H20B 0.9800 ?
C20 H20A 0.9800 ?
C13 H13A 0.9900 ?
C13 H13B 0.9900 ?
C7 C6 1.525(5) ?
C7 H7 1.0000 ?
C5 C6 1.523(5) ?
C5 C16 1.532(5) ?
C5 C15 1.533(5) ?
C6 H6B 0.9900 ?
C6 H6A 0.9900 ?
C15 H15B 0.9800 ?
C15 H15A 0.9800 ?
C15 H15C 0.9800 ?
C16 H16A 0.9800 ?
C16 H16B 0.9800 ?
C16 H16C 0.9800 ?

loop_
_geom_hbond_atom_site_label_D
_geom_hbond_atom_site_label_H
_geom_hbond_atom_site_label_A
_geom_hbond_site_symmetry_A
_geom_hbond_distance_DH
_geom_hbond_distance_HA
_geom_hbond_distance_DA
_geom_hbond_angle_DHA
N8 H8 Br1 2_666 0.93 2.548 3.441(3) 161
N1 H1 O4 2_666 0.93 2.179 3.045(4) 155
N11 H11 O2 2_565 0.93 2.464 3.368(4) 164
N11 H11 O3 2_565 0.93 2.486 3.168(4) 130
N4 H4 O3 2_665 0.93 2.008 2.888(4) 157
O4 H22 Br1 1_555 0.99(4) 2.26(4) 3.245(3) 173
O4 H23 Br1 2_766 0.95(3) 2.46(2) 3.398(4) 169

loop_
_geom_torsion_atom_site_label_1
_geom_torsion_atom_site_label_2
_geom_torsion_atom_site_label_3
_geom_torsion_atom_site_label_4
_geom_torsion
O2 Cr1 O1 C21 0.43(18)
N8 Cr1 O1 C21 -21.4(5)
N1 Cr1 O1 C21 173.76(19)
N4 Cr1 O1 C21 -100.63(19)
N11 Cr1 O1 C21 84.9(2)
O1 Cr1 N8 C9 95.5(4)
O2 Cr1 N8 C9 75.2(2)
N1 Cr1 N8 C9 -99.9(2)
N4 Cr1 N8 C9 174.9(2)
N11 Cr1 N8 C9 -12.7(2)
O1 Cr1 N8 C7 -28.6(5)
O2 Cr1 N8 C7 -48.9(2)
N1 Cr1 N8 C7 136.1(2)
N4 Cr1 N8 C7 50.9(2)
N11 Cr1 N8 C7 -136.8(2)
O1 Cr1 N1 C2 73.9(2)
O2 Cr1 N1 C2 93.7(4)
N8 Cr1 N1 C2 -102.0(2)
N4 Cr1 N1 C2 -15.1(2)
N11 Cr1 N1 C2 173.5(2)
O1 Cr1 N1 C14 -48.7(2)
O2 Cr1 N1 C14 -29.0(4)
N8 Cr1 N1 C14 135.3(2)
N4 Cr1 N1 C14 -137.7(2)
N11 Cr1 N1 C14 50.8(2)
O1 Cr1 O2 C21 -0.43(18)
N8 Cr1 O2 C21 173.80(19)
N1 Cr1 O2 C21 -21.8(4)
N4 Cr1 O2 C21 84.7(2)
N11 Cr1 O2 C21 -101.48(19)
O1 Cr1 N11 C10 177.48(19)
O2 Cr1 N11 C10 -115.5(2)
N8 Cr1 N11 C10 -17.5(2)
N1 Cr1 N11 C10 82.7(2)
N4 Cr1 N11 C10 29.1(7)
O1 Cr1 N11 C12 48.5(2)
O2 Cr1 N11 C12 115.5(2)
N8 Cr1 N11 C12 -146.4(2)
N1 Cr1 N11 C12 -46.3(2)
N4 Cr1 N11 C12 -99.9(6)
O1 Cr1 N4 C3 -110.0(2)
O2 Cr1 N4 C3 -177.1(2)
N8 Cr1 N4 C3 85.3(2)
N1 Cr1 N4 C3 -14.9(2)
N11 Cr1 N4 C3 38.9(7)
O1 Cr1 N4 C5 119.5(2)
O2 Cr1 N4 C5 52.4(2)
N8 Cr1 N4 C5 -45.2(2)
N1 Cr1 N4 C5 -145.4(2)
N11 Cr1 N4 C5 -91.6(6)
Cr1 O1 C21 O3 -178.7(3)
Cr1 O1 C21 O2 -0.6(3)
Cr1 O2 C21 O3 178.8(3)
Cr1 O2 C21 O1 0.6(3)
C14 N1 C2 C3 167.5(3)
Cr1 N1 C2 C3 43.2(3)
C10 N11 C12 C18 48.7(4)
Cr1 N11 C12 C18 173.4(2)
C10 N11 C12 C19 166.4(3)
Cr1 N11 C12 C19 -68.9(3)
C10 N11 C12 C13 -71.8(3)
Cr1 N11 C12 C13 52.9(3)
C2 N1 C14 C13 175.0(3)
Cr1 N1 C14 C13 -66.8(3)
C2 N1 C14 C20 53.7(4)
Cr1 N1 C14 C20 171.9(2)
C5 N4 C3 C2 177.4(3)
Cr1 N4 C3 C2 42.8(3)
N1 C2 C3 N4 -60.4(3)
C7 N8 C9 C10 167.0(3)
Cr1 N8 C9 C10 41.5(3)
C12 N11 C10 C9 178.3(3)
Cr1 N11 C10 C9 44.8(3)
N8 C9 C10 N11 -60.4(3)
N1 C14 C13 C12 68.5(4)
C20 C14 C13 C12 -168.8(3)
N11 C12 C13 C14 -58.7(4)
C18 C12 C13 C14 -179.6(3)
C19 C12 C13 C14 61.3(4)
C9 N8 C7 C6 171.7(3)
Cr1 N8 C7 C6 -68.0(3)
C9 N8 C7 C17 50.5(4)
Cr1 N8 C7 C17 170.8(2)
C3 N4 C5 C6 -73.5(3)
Cr1 N4 C5 C6 52.7(3)
C3 N4 C5 C16 164.3(3)
Cr1 N4 C5 C16 -69.4(3)
C3 N4 C5 C15 47.1(4)
Cr1 N4 C5 C15 173.3(2)
N4 C5 C6 C7 -59.6(4)
C16 C5 C6 C7 60.2(4)
C15 C5 C6 C7 178.4(3)
N8 C7 C6 C5 69.8(4)
C17 C7 C6 C5 -167.5(3)
